data_4121430
loop_
_publ_author_name
'Mori, Keiji'
'Kurihara, Kazuki'
'Yabe, Shinnosuke'
'Yamanaka, Masahiro'
'Akiyama, Takahiko'

_publ_section_title
;
 Double C(sp(3))-H Bond Functionalization Mediated by Sequential Hydride
 Shift/Cyclization Process: Diastereoselective Construction of
 Polyheterocycles.
;
_journal_issue 10
_journal_name_full 'Journal of the American Chemical Society'
_journal_page_first 3744
_journal_page_last 3747
_journal_paper_doi 10.1021/ja412706d
_journal_volume 136
_journal_year 2014
_chemical_formula_sum 'C33 H30 F3 N O2'
_chemical_formula_weight 529.58
_chemical_name_systematic
; 
 ? 
;
_space_group_IT_number 14
_symmetry_cell_setting monoclinic
_symmetry_space_group_name_Hall '-P 2ybc'
_symmetry_space_group_name_H-M 'P 1 21/c 1'
_atom_sites_solution_hydrogens geom
_atom_sites_solution_primary direct
_atom_sites_solution_secondary difmap
_audit_creation_method SHELXL-97
_cell_angle_alpha 90.00
_cell_angle_beta 96.218(2)
_cell_angle_gamma 90.00
_cell_formula_units_Z 4
_cell_length_a 17.148(2)
_cell_length_b 11.3383(15)
_cell_length_c 14.3781(19)
_cell_measurement_reflns_used 3516
_cell_measurement_temperature 123
_cell_measurement_theta_max 26.84
_cell_measurement_theta_min 2.29
_cell_volume 2779.1(6)
_computing_cell_refinement 'APEX2 (Bruker AXS, 2006)'
_computing_data_collection 'APEX2 (Bruker AXS, 2006)'
_computing_data_reduction 'SAINT (Bruker AXS, 2004)'
_computing_molecular_graphics 'XSHEL (Bruker AXS,2002)'
_computing_publication_material 'XCIF (Bruker AXS, 2001)'
_computing_structure_refinement 'SHELXL-97 (Sheldrick, 1997)'
_computing_structure_solution 'SHELXS-97 (Sheldrick, 1997)'
_diffrn_ambient_temperature 123
_diffrn_detector_area_resol_mean 8.333
_diffrn_measured_fraction_theta_full 0.983
_diffrn_measured_fraction_theta_max 0.983
_diffrn_measurement_device_type 'Bruker APEXII CCD area detector'
_diffrn_measurement_method 'phi and omega scans'
_diffrn_radiation_monochromator 'Bruker Helios multilayer confocal mirror'
_diffrn_radiation_source 'Bruker TXS fine-focus rotating anode'
_diffrn_radiation_type MoK\a
_diffrn_radiation_wavelength 0.71073
_diffrn_reflns_av_R_equivalents 0.0345
_diffrn_reflns_av_sigmaI/netI 0.0501
_diffrn_reflns_limit_h_max 19
_diffrn_reflns_limit_h_min -21
_diffrn_reflns_limit_k_max 14
_diffrn_reflns_limit_k_min -14
_diffrn_reflns_limit_l_max 18
_diffrn_reflns_limit_l_min -16
_diffrn_reflns_number 15550
_diffrn_reflns_theta_full 27.52
_diffrn_reflns_theta_max 27.52
_diffrn_reflns_theta_min 1.19
_exptl_absorpt_coefficient_mu 0.092
_exptl_absorpt_correction_T_max 0.9909
_exptl_absorpt_correction_T_min 0.9819
_exptl_absorpt_correction_type empirical
_exptl_absorpt_process_details
;
SADABS Sheldrick 1996
;
_exptl_crystal_colour colorless
_exptl_crystal_density_diffrn 1.266
_exptl_crystal_density_method 'not measured'
_exptl_crystal_description block
_exptl_crystal_F_000 1112
_exptl_crystal_size_max 0.20
_exptl_crystal_size_mid 0.10
_exptl_crystal_size_min 0.10
_refine_diff_density_max 0.292
_refine_diff_density_min -0.238
_refine_diff_density_rms 0.044
_refine_ls_extinction_method none
_refine_ls_goodness_of_fit_ref 1.028
_refine_ls_hydrogen_treatment constr
_refine_ls_matrix_type full
_refine_ls_number_parameters 353
_refine_ls_number_reflns 6282
_refine_ls_number_restraints 0
_refine_ls_restrained_S_all 1.028
_refine_ls_R_factor_all 0.0807
_refine_ls_R_factor_gt 0.0480
_refine_ls_shift/su_max 0.000
_refine_ls_shift/su_mean 0.000
_refine_ls_structure_factor_coef Fsqd
_refine_ls_weighting_details 'calc w=1/[\s^2^(Fo^2^)+(0.0432P)^2^+0.6388P] where P=(Fo^2^+2Fc^2^)/3'
_refine_ls_weighting_scheme calc
_refine_ls_wR_factor_gt 0.0954
_refine_ls_wR_factor_ref 0.1072
_reflns_number_gt 4411
_reflns_number_total 6282
_reflns_threshold_expression >2sigma(I)
_cod_data_source_file ja412706d_si_008.cif
_cod_data_source_block shelxla
_cod_depositor_comments
;
The following automatic conversions were performed:

'_symmetry_cell_setting' value 'Monoclinic' changed to 'monoclinic'
according to
/usr/data/users/saulius/crontab/automatic-downloads/current/ACS/lib/dictionaries/cif_core.dic
dictionary named 'cif_core.dic' version 2.4.2 from 2011-04-26.

Automatic conversion script
Id: cif_fix_values 2281 2013-09-26 08:29:07Z andrius 
;
_cod_original_sg_symbol_H-M 'P2(1)/c  '
_cod_database_code 4121430

loop_
_symmetry_equiv_pos_as_xyz
'x, y, z'
'-x, y+1/2, -z+1/2'
'-x, -y, -z'
'x, -y-1/2, z-1/2'

loop_
_atom_site_label
_atom_site_type_symbol
_atom_site_fract_x
_atom_site_fract_y
_atom_site_fract_z
_atom_site_U_iso_or_equiv
_atom_site_adp_type
_atom_site_occupancy
_atom_site_symmetry_multiplicity
_atom_site_calc_flag
_atom_site_refinement_flags
C1 C 0.29218(9) 0.76220(14) 0.59675(11) 0.0182(3) Uani 1 1 d .
H1 H 0.2450 0.7513 0.6311 0.022 Uiso 1 1 calc R
C2 C 0.21220(9) 0.66249(14) 0.48224(11) 0.0185(3) Uani 1 1 d .
H2 H 0.1771 0.6497 0.5325 0.022 Uiso 1 1 calc R
C3 C 0.18297(9) 0.77625(14) 0.42841(11) 0.0177(3) Uani 1 1 d .
C4 C 0.09178(9) 0.77708(14) 0.42492(11) 0.0199(4) Uani 1 1 d .
H4A H 0.0677 0.8191 0.3686 0.024 Uiso 1 1 calc R
H4B H 0.0708 0.6957 0.4244 0.024 Uiso 1 1 calc R
C5 C 0.07590(9) 0.84086(13) 0.51239(11) 0.0167(3) Uani 1 1 d .
C6 C 0.00548(9) 0.84689(13) 0.55222(11) 0.0175(3) Uani 1 1 d .
C7 C 0.00108(9) 0.91615(14) 0.63115(12) 0.0199(4) Uani 1 1 d .
H7 H -0.0468 0.9220 0.6584 0.024 Uiso 1 1 calc R
C8 C 0.06735(9) 0.97700(15) 0.67009(12) 0.0221(4) Uani 1 1 d .
H8 H 0.0640 1.0244 0.7240 0.027 Uiso 1 1 calc R
C9 C 0.13799(9) 0.96987(14) 0.63190(12) 0.0200(4) Uani 1 1 d .
H9 H 0.1831 1.0107 0.6595 0.024 Uiso 1 1 calc R
C10 C 0.14115(9) 0.90134(13) 0.55200(11) 0.0160(3) Uani 1 1 d .
C11 C 0.20956(9) 0.88484(13) 0.49428(11) 0.0164(3) Uani 1 1 d .
H11 H 0.2118 0.9559 0.4535 0.020 Uiso 1 1 calc R
C12 C 0.36325(9) 0.74426(15) 0.66666(12) 0.0203(4) Uani 1 1 d .
C13 C 0.38497(10) 0.83135(16) 0.73235(13) 0.0267(4) Uani 1 1 d .
H13 H 0.3589 0.9054 0.7282 0.032 Uiso 1 1 calc R
C14 C 0.44440(10) 0.81090(17) 0.80393(14) 0.0334(4) Uani 1 1 d .
H14 H 0.4585 0.8706 0.8489 0.040 Uiso 1 1 calc R
C15 C 0.48314(10) 0.70363(18) 0.80987(14) 0.0352(5) Uani 1 1 d .
H15 H 0.5236 0.6894 0.8591 0.042 Uiso 1 1 calc R
C16 C 0.46280(10) 0.61745(18) 0.74409(14) 0.0338(5) Uani 1 1 d .
H16 H 0.4900 0.5443 0.7475 0.041 Uiso 1 1 calc R
C17 C 0.40281(10) 0.63683(16) 0.67281(13) 0.0270(4) Uani 1 1 d .
H17 H 0.3887 0.5767 0.6282 0.032 Uiso 1 1 calc R
C18 C 0.21303(10) 0.54858(15) 0.42740(13) 0.0252(4) Uani 1 1 d .
C19 C 0.21142(10) 0.78392(14) 0.32950(11) 0.0210(4) Uani 1 1 d .
H19A H 0.2695 0.7870 0.3367 0.025 Uiso 1 1 calc R
H19B H 0.1956 0.7108 0.2948 0.025 Uiso 1 1 calc R
C20 C 0.18057(10) 0.88856(14) 0.27125(12) 0.0223(4) Uani 1 1 d .
C21 C 0.21944(11) 0.99634(16) 0.27430(13) 0.0293(4) Uani 1 1 d .
H21 H 0.2676 1.0052 0.3129 0.035 Uiso 1 1 calc R
C22 C 0.18829(13) 1.09163(18) 0.22112(15) 0.0405(5) Uani 1 1 d .
H22 H 0.2149 1.1652 0.2247 0.049 Uiso 1 1 calc R
C23 C 0.11883(13) 1.0794(2) 0.16324(15) 0.0434(6) Uani 1 1 d .
H23 H 0.0973 1.1448 0.1279 0.052 Uiso 1 1 calc R
C24 C 0.08113(12) 0.9719(2) 0.15715(13) 0.0386(5) Uani 1 1 d .
H24 H 0.0341 0.9625 0.1163 0.046 Uiso 1 1 calc R
C25 C 0.11172(10) 0.87765(17) 0.21050(12) 0.0292(4) Uani 1 1 d .
H25 H 0.0853 0.8039 0.2056 0.035 Uiso 1 1 calc R
C26 C -0.12727(9) 0.78459(16) 0.54901(15) 0.0304(4) Uani 1 1 d .
H26A H -0.1196 0.7547 0.6133 0.046 Uiso 1 1 calc R
H26B H -0.1660 0.7356 0.5118 0.046 Uiso 1 1 calc R
H26C H -0.1461 0.8662 0.5493 0.046 Uiso 1 1 calc R
C27 C 0.35388(9) 0.91089(14) 0.50624(12) 0.0217(4) Uani 1 1 d .
H27A H 0.3495 0.8744 0.4433 0.026 Uiso 1 1 calc R
H27B H 0.4019 0.8797 0.5422 0.026 Uiso 1 1 calc R
C28 C 0.36187(9) 1.04323(14) 0.49617(12) 0.0214(4) Uani 1 1 d .
C29 C 0.32632(9) 1.12286(15) 0.55142(13) 0.0240(4) Uani 1 1 d .
H29 H 0.2947 1.0947 0.5970 0.029 Uiso 1 1 calc R
C30 C 0.33656(10) 1.24372(16) 0.54071(14) 0.0307(4) Uani 1 1 d .
H30 H 0.3115 1.2974 0.5786 0.037 Uiso 1 1 calc R
C31 C 0.38264(11) 1.28594(17) 0.47576(16) 0.0381(5) Uani 1 1 d .
H31 H 0.3892 1.3685 0.4683 0.046 Uiso 1 1 calc R
C32 C 0.41940(12) 1.20753(18) 0.42145(16) 0.0430(5) Uani 1 1 d .
H32 H 0.4521 1.2361 0.3771 0.052 Uiso 1 1 calc R
C33 C 0.40882(11) 1.08728(17) 0.43130(14) 0.0342(5) Uani 1 1 d .
H33 H 0.4340 1.0341 0.3931 0.041 Uiso 1 1 calc R
F1 F 0.14357(6) 0.52525(9) 0.37875(8) 0.0354(3) Uani 1 1 d .
F2 F 0.22863(6) 0.45755(8) 0.48626(7) 0.0311(3) Uani 1 1 d .
F3 F 0.26721(6) 0.54404(9) 0.36717(7) 0.0348(3) Uani 1 1 d .
N1 N 0.28535(7) 0.87655(11) 0.55347(10) 0.0177(3) Uani 1 1 d .
O1 O 0.28992(6) 0.67077(9) 0.52687(8) 0.0197(3) Uani 1 1 d .
O2 O -0.05469(6) 0.78069(10) 0.50928(8) 0.0234(3) Uani 1 1 d .

loop_
_atom_site_aniso_label
_atom_site_aniso_U_11
_atom_site_aniso_U_22
_atom_site_aniso_U_33
_atom_site_aniso_U_23
_atom_site_aniso_U_13
_atom_site_aniso_U_12
C1 0.0175(8) 0.0190(8) 0.0191(9) 0.0014(7) 0.0062(7) -0.0003(6)
C2 0.0184(8) 0.0186(8) 0.0188(9) 0.0014(7) 0.0040(7) -0.0002(6)
C3 0.0186(8) 0.0182(8) 0.0169(8) 0.0002(6) 0.0042(6) 0.0024(6)
C4 0.0205(8) 0.0219(9) 0.0176(9) -0.0011(7) 0.0028(7) 0.0013(7)
C5 0.0181(8) 0.0155(8) 0.0163(8) 0.0016(6) 0.0009(6) 0.0031(6)
C6 0.0159(8) 0.0166(8) 0.0195(9) 0.0030(7) 0.0008(6) 0.0011(6)
C7 0.0167(8) 0.0239(9) 0.0202(9) 0.0013(7) 0.0065(7) 0.0046(7)
C8 0.0228(8) 0.0252(9) 0.0189(9) -0.0044(7) 0.0049(7) 0.0029(7)
C9 0.0185(8) 0.0209(8) 0.0202(9) -0.0015(7) 0.0009(7) 0.0004(7)
C10 0.0164(7) 0.0152(8) 0.0170(8) 0.0036(6) 0.0043(6) 0.0024(6)
C11 0.0174(8) 0.0154(8) 0.0170(8) 0.0013(6) 0.0045(6) 0.0020(6)
C12 0.0151(8) 0.0254(9) 0.0211(9) 0.0068(7) 0.0046(7) -0.0020(6)
C13 0.0229(9) 0.0280(10) 0.0289(10) 0.0047(8) 0.0008(8) -0.0005(7)
C14 0.0286(10) 0.0389(11) 0.0314(11) 0.0018(9) -0.0021(8) -0.0086(8)
C15 0.0217(9) 0.0507(13) 0.0318(11) 0.0146(10) -0.0040(8) -0.0035(9)
C16 0.0268(10) 0.0375(11) 0.0368(12) 0.0127(9) 0.0014(8) 0.0065(8)
C17 0.0254(9) 0.0270(9) 0.0290(10) 0.0064(8) 0.0048(8) 0.0028(7)
C18 0.0295(9) 0.0212(9) 0.0244(10) 0.0020(7) 0.0011(8) 0.0035(7)
C19 0.0244(8) 0.0219(9) 0.0175(9) 0.0004(7) 0.0055(7) 0.0053(7)
C20 0.0283(9) 0.0236(9) 0.0169(9) 0.0018(7) 0.0110(7) 0.0088(7)
C21 0.0358(10) 0.0320(10) 0.0223(10) 0.0054(8) 0.0127(8) 0.0036(8)
C22 0.0599(14) 0.0296(11) 0.0368(12) 0.0124(9) 0.0269(11) 0.0081(10)
C23 0.0525(13) 0.0509(14) 0.0305(12) 0.0200(10) 0.0219(10) 0.0303(11)
C24 0.0387(11) 0.0582(14) 0.0200(10) 0.0084(9) 0.0086(9) 0.0211(10)
C25 0.0311(10) 0.0386(11) 0.0190(9) 0.0000(8) 0.0079(8) 0.0090(8)
C26 0.0167(8) 0.0268(10) 0.0487(13) -0.0051(9) 0.0084(8) -0.0029(7)
C27 0.0172(8) 0.0215(9) 0.0275(10) 0.0031(7) 0.0075(7) 0.0005(7)
C28 0.0145(8) 0.0218(9) 0.0280(10) 0.0044(7) 0.0020(7) -0.0013(6)
C29 0.0149(8) 0.0244(9) 0.0326(10) 0.0040(8) 0.0016(7) -0.0001(7)
C30 0.0203(9) 0.0228(9) 0.0482(13) 0.0019(9) -0.0005(8) 0.0025(7)
C31 0.0294(10) 0.0222(10) 0.0620(15) 0.0152(10) 0.0020(10) -0.0023(8)
C32 0.0425(12) 0.0370(12) 0.0523(14) 0.0152(10) 0.0176(11) -0.0094(9)
C33 0.0342(10) 0.0317(10) 0.0395(12) 0.0057(9) 0.0169(9) -0.0027(8)
F1 0.0402(6) 0.0264(6) 0.0365(7) -0.0086(5) -0.0094(5) 0.0016(5)
F2 0.0412(6) 0.0166(5) 0.0345(6) 0.0049(4) 0.0000(5) 0.0021(4)
F3 0.0496(7) 0.0254(6) 0.0321(6) -0.0022(5) 0.0172(5) 0.0103(5)
N1 0.0134(6) 0.0186(7) 0.0217(8) 0.0024(6) 0.0041(5) 0.0007(5)
O1 0.0190(6) 0.0182(6) 0.0220(6) 0.0009(5) 0.0030(5) 0.0027(4)
O2 0.0152(5) 0.0249(6) 0.0306(7) -0.0054(5) 0.0043(5) -0.0022(5)

loop_
_atom_type_symbol
_atom_type_description
_atom_type_scat_dispersion_real
_atom_type_scat_dispersion_imag
_atom_type_scat_source
C C 0.0033 0.0016 'International Tables Vol C Tables 4.2.6.8 and 6.1.1.4'
H H 0.0000 0.0000 'International Tables Vol C Tables 4.2.6.8 and 6.1.1.4'
N N 0.0061 0.0033 'International Tables Vol C Tables 4.2.6.8 and 6.1.1.4'
O O 0.0106 0.0060 'International Tables Vol C Tables 4.2.6.8 and 6.1.1.4'
F F 0.0171 0.0103 'International Tables Vol C Tables 4.2.6.8 and 6.1.1.4'

loop_
_geom_angle_atom_site_label_1
_geom_angle_atom_site_label_2
_geom_angle_atom_site_label_3
_geom_angle
N1 C1 O1 110.62(13)
N1 C1 C12 115.63(13)
O1 C1 C12 109.07(13)
N1 C1 H1 107.0
O1 C1 H1 107.0
C12 C1 H1 107.0
O1 C2 C18 103.34(12)
O1 C2 C3 113.94(12)
C18 C2 C3 117.89(14)
O1 C2 H2 107.0
C18 C2 H2 107.0
C3 C2 H2 107.0
C19 C3 C2 112.61(12)
C19 C3 C4 112.54(13)
C2 C3 C4 106.76(12)
C19 C3 C11 113.79(13)
C2 C3 C11 106.79(13)
C4 C3 C11 103.68(12)
C5 C4 C3 104.38(13)
C5 C4 H4A 110.9
C3 C4 H4A 110.9
C5 C4 H4B 110.9
C3 C4 H4B 110.9
H4A C4 H4B 108.9
C10 C5 C6 120.38(14)
C10 C5 C4 111.85(13)
C6 C5 C4 127.74(14)
O2 C6 C7 125.02(14)
O2 C6 C5 115.63(14)
C7 C6 C5 119.34(14)
C6 C7 C8 119.60(15)
C6 C7 H7 120.2
C8 C7 H7 120.2
C9 C8 C7 121.45(15)
C9 C8 H8 119.3
C7 C8 H8 119.3
C8 C9 C10 118.24(15)
C8 C9 H9 120.9
C10 C9 H9 120.9
C5 C10 C9 120.99(14)
C5 C10 C11 110.63(14)
C9 C10 C11 128.33(14)
N1 C11 C10 112.09(13)
N1 C11 C3 118.14(12)
C10 C11 C3 103.42(12)
N1 C11 H11 107.6
C10 C11 H11 107.6
C3 C11 H11 107.6
C13 C12 C17 119.06(16)
C13 C12 C1 119.70(15)
C17 C12 C1 120.91(16)
C14 C13 C12 120.47(17)
C14 C13 H13 119.8
C12 C13 H13 119.8
C15 C14 C13 120.12(18)
C15 C14 H14 119.9
C13 C14 H14 119.9
C16 C15 C14 119.78(17)
C16 C15 H15 120.1
C14 C15 H15 120.1
C15 C16 C17 120.42(18)
C15 C16 H16 119.8
C17 C16 H16 119.8
C16 C17 C12 120.15(18)
C16 C17 H17 119.9
C12 C17 H17 119.9
F3 C18 F1 107.14(14)
F3 C18 F2 105.86(13)
F1 C18 F2 106.39(13)
F3 C18 C2 114.60(14)
F1 C18 C2 112.46(13)
F2 C18 C2 109.86(14)
C20 C19 C3 115.10(13)
C20 C19 H19A 108.5
C3 C19 H19A 108.5
C20 C19 H19B 108.5
C3 C19 H19B 108.5
H19A C19 H19B 107.5
C21 C20 C25 117.88(16)
C21 C20 C19 122.25(16)
C25 C20 C19 119.85(16)
C20 C21 C22 120.62(19)
C20 C21 H21 119.7
C22 C21 H21 119.7
C23 C22 C21 120.4(2)
C23 C22 H22 119.8
C21 C22 H22 119.8
C24 C23 C22 119.59(19)
C24 C23 H23 120.2
C22 C23 H23 120.2
C23 C24 C25 120.0(2)
C23 C24 H24 120.0
C25 C24 H24 120.0
C24 C25 C20 121.46(19)
C24 C25 H25 119.3
C20 C25 H25 119.3
O2 C26 H26A 109.5
O2 C26 H26B 109.5
H26A C26 H26B 109.5
O2 C26 H26C 109.5
H26A C26 H26C 109.5
H26B C26 H26C 109.5
N1 C27 C28 113.02(13)
N1 C27 H27A 109.0
C28 C27 H27A 109.0
N1 C27 H27B 109.0
C28 C27 H27B 109.0
H27A C27 H27B 107.8
C29 C28 C33 118.25(16)
C29 C28 C27 122.69(15)
C33 C28 C27 119.02(15)
C28 C29 C30 120.59(17)
C28 C29 H29 119.7
C30 C29 H29 119.7
C31 C30 C29 120.47(18)
C31 C30 H30 119.8
C29 C30 H30 119.8
C30 C31 C32 119.47(18)
C30 C31 H31 120.3
C32 C31 H31 120.3
C31 C32 C33 120.23(18)
C31 C32 H32 119.9
C33 C32 H32 119.9
C32 C33 C28 120.96(18)
C32 C33 H33 119.5
C28 C33 H33 119.5
C1 N1 C27 113.99(12)
C1 N1 C11 109.40(12)
C27 N1 C11 114.45(13)
C2 O1 C1 108.43(11)
C6 O2 C26 116.80(13)

loop_
_geom_bond_atom_site_label_1
_geom_bond_atom_site_label_2
_geom_bond_distance
C1 N1 1.437(2)
C1 O1 1.4413(19)
C1 C12 1.507(2)
C1 H1 1.0000
C2 O1 1.4183(18)
C2 C18 1.514(2)
C2 C3 1.559(2)
C2 H2 1.0000
C3 C19 1.555(2)
C3 C4 1.559(2)
C3 C11 1.590(2)
C4 C5 1.501(2)
C4 H4A 0.9900
C4 H4B 0.9900
C5 C10 1.381(2)
C5 C6 1.393(2)
C6 O2 1.3680(19)
C6 C7 1.389(2)
C7 C8 1.394(2)
C7 H7 0.9500
C8 C9 1.386(2)
C8 H8 0.9500
C9 C10 1.393(2)
C9 H9 0.9500
C10 C11 1.520(2)
C11 N1 1.4774(19)
C11 H11 1.0000
C12 C13 1.389(2)
C12 C17 1.392(2)
C13 C14 1.387(2)
C13 H13 0.9500
C14 C15 1.384(3)
C14 H14 0.9500
C15 C16 1.378(3)
C15 H15 0.9500
C16 C17 1.389(2)
C16 H16 0.9500
C17 H17 0.9500
C18 F3 1.338(2)
C18 F1 1.341(2)
C18 F2 1.3431(19)
C19 C20 1.514(2)
C19 H19A 0.9900
C19 H19B 0.9900
C20 C21 1.390(2)
C20 C25 1.396(2)
C21 C22 1.396(3)
C21 H21 0.9500
C22 C23 1.384(3)
C22 H22 0.9500
C23 C24 1.378(3)
C23 H23 0.9500
C24 C25 1.385(3)
C24 H24 0.9500
C25 H25 0.9500
C26 O2 1.4252(19)
C26 H26A 0.9800
C26 H26B 0.9800
C26 H26C 0.9800
C27 N1 1.4720(19)
C27 C28 1.515(2)
C27 H27A 0.9900
C27 H27B 0.9900
C28 C29 1.387(2)
C28 C33 1.389(2)
C29 C30 1.392(2)
C29 H29 0.9500
C30 C31 1.373(3)
C30 H30 0.9500
C31 C32 1.380(3)
C31 H31 0.9500
C32 C33 1.385(3)
C32 H32 0.9500
C33 H33 0.9500
